data_7048042
loop_
_publ_author_name
'Schroeter, Felix'
'C\'isa\<rov\'a, Ivana'
'Soellner, Johannes'
'Herdtweck, Eberhardt'
'Strassner, Thomas'

_publ_section_title
;
 Electron-poor hemilabile dicationic palladium NHC complexes - synthesis,
 structure and catalytic activity.
;
_journal_issue 46
_journal_name_full 'Dalton transactions (Cambridge, England : 2003)'
_journal_page_first 16638
_journal_page_last 16650
_journal_paper_doi 10.1039/c8dt03373k
_journal_volume 47
_journal_year 2018
_chemical_compound_source 'see text'
_chemical_formula_moiety 'C26 H18 F2 N8 Pd, 2(F6 P)'
_chemical_formula_sum 'C26 H18 F14 N8 P2 Pd'
_chemical_formula_weight 876.82
_space_group_IT_number 2
_space_group_name_Hall '-P 1'
_space_group_name_H-M_alt 'P -1'
_symmetry_cell_setting triclinic
_symmetry_Int_Tables_number 2
_symmetry_space_group_name_Hall '-P 1'
_symmetry_space_group_name_H-M 'P -1'
_atom_sites_solution_hydrogens geom
_audit_update_record
;
2018-08-17 deposited with the CCDC.
2018-11-01 downloaded from the CCDC.
;
_cell_angle_alpha 75.862(2)
_cell_angle_beta 77.486(2)
_cell_angle_gamma 76.016(2)
_cell_formula_units_Z 2
_cell_length_a 7.8636(4)
_cell_length_b 12.5184(7)
_cell_length_c 16.0803(9)
_cell_measurement_reflns_used 9250
_cell_measurement_temperature 150
_cell_measurement_theta_max 57.06
_cell_measurement_theta_min 4.735
_cell_volume 1468.45(14)
_computing_cell_refinement 'SAINT V8.38A (Bruker AXS Inc., 2017)'
_computing_data_collection 'Bruker Instrument Service vV6.2.6'
_computing_data_reduction 'SAINT V8.38A (Bruker AXS Inc., 2017)'
_computing_molecular_graphics 'shelXle (C.B. Huebschle, rev 833)'
_computing_structure_refinement 'SHELXL-2016/6 (Sheldrick, 2016)'
_computing_structure_solution 'SHELXT 2014/5 (Sheldrick, 2014)'
_diffrn_ambient_temperature 150
_diffrn_measured_fraction_theta_full 0.998
_diffrn_measured_fraction_theta_max 0.997
_diffrn_measurement_device_type 'Bruker Photon detector'
_diffrn_radiation_probe x-ray
_diffrn_radiation_type MoK\a
_diffrn_radiation_wavelength 0.71073
_diffrn_reflns_av_unetI/netI 0.0308
_diffrn_reflns_limit_h_max 10
_diffrn_reflns_limit_h_min -10
_diffrn_reflns_limit_k_max 16
_diffrn_reflns_limit_k_min -16
_diffrn_reflns_limit_l_max 21
_diffrn_reflns_limit_l_min 0
_diffrn_reflns_number 7447
_diffrn_reflns_reduction_process
;
;
_diffrn_reflns_theta_full 25.24
_diffrn_reflns_theta_max 28.55
_diffrn_reflns_theta_min 2.37
_exptl_absorpt_coefficient_mu 0.867
_exptl_absorpt_correction_T_max 0.9510
_exptl_absorpt_correction_T_min 0.7210
_exptl_absorpt_correction_type numerical
_exptl_absorpt_process_details
;
Numerical Mu From Formula
SADABS-2016/2 - Bruker AXS area detector scaling and absorption correction
;
_exptl_crystal_colour colorless
_exptl_crystal_density_diffrn 1.983
_exptl_crystal_density_method 'Not Measured'
_exptl_crystal_description bar
_exptl_crystal_F_000 864
_exptl_crystal_size_max 0.403
_exptl_crystal_size_mid 0.096
_exptl_crystal_size_min 0.058
_refine_diff_density_max 0.421
_refine_diff_density_min -0.564
_refine_diff_density_rms 0.079
_refine_ls_extinction_method none
_refine_ls_goodness_of_fit_ref 1.076
_refine_ls_hydrogen_treatment constr
_refine_ls_matrix_type full
_refine_ls_number_parameters 461
_refine_ls_number_reflns 7447
_refine_ls_number_restraints 0
_refine_ls_restrained_S_all 1.076
_refine_ls_R_factor_all 0.0350
_refine_ls_R_factor_gt 0.0284
_refine_ls_shift/su_max 0.001
_refine_ls_shift/su_mean 0.000
_refine_ls_structure_factor_coef Fsqd
_refine_ls_weighting_details 'W=1/[\S^2^(FO^2^)+(0.0217P)^2^+1.1104P] WHERE P=(FO^2^+2FC^2^)/3'
_refine_ls_weighting_scheme calc
_refine_ls_wR_factor_gt 0.0572
_refine_ls_wR_factor_ref 0.0595
_reflns_number_gt 6795
_reflns_number_total 7447
_reflns_threshold_expression I>2\s(I)
_cod_data_source_file c8dt03373k2.cif
_cod_data_source_block 4d
_cod_depositor_comments
;
The following automatic conversions were performed:

'_exptl_absorpt_correction_type' value 'Numerical' changed to
'numerical' according to
/home/data/users/saulius/crontab/automatic-downloads/rss-feeds/RSC/lib/dictionaries/cif_core.dic
dictionary named 'cif_core.dic' version 2.4.2 from 2011-04-26.

Automatic conversion script
Id: cif_fix_values 4973 2017-02-22 13:04:09Z antanas 

 Adding full bibliography for 7048041--7048044.cif.
;
_cod_database_code 7048042

loop_
_space_group_symop_id
_space_group_symop_operation_xyz
1 x,y,z
2 -x,-y,-z

loop_
_atom_site_aniso_label
_atom_site_aniso_U_11
_atom_site_aniso_U_22
_atom_site_aniso_U_33
_atom_site_aniso_U_23
_atom_site_aniso_U_13
_atom_site_aniso_U_12
Pd1 0.0127(1) 0.0112(1) 0.0102(1) -0.0027(1) 0.0007(1) -0.0042(1)
P1 0.0150(3) 0.0346(3) 0.0141(3) -0.0080(2) -0.0003(2) -0.0063(2)
P2 0.0142(3) 0.0186(3) 0.0260(3) -0.0087(2) -0.0014(2) -0.0030(2)
F1 0.0408(9) 0.0168(7) 0.0320(8) -0.0104(6) -0.0040(7) -0.0036(6)
F2 0.0470(10) 0.0373(9) 0.0354(9) -0.0230(7) -0.0069(7) -0.0076(7)
N1 0.0155(8) 0.0125(8) 0.0138(8) -0.0009(7) -0.0024(7) -0.0032(7)
N2 0.0150(8) 0.0112(8) 0.0161(8) -0.0029(7) -0.0023(7) -0.0032(7)
N3 0.0133(8) 0.0146(8) 0.0131(8) -0.0043(7) 0.0004(6) -0.0041(7)
F3 0.0329(8) 0.0401(9) 0.0187(7) -0.0103(6) -0.0091(6) -0.0055(7)
F4 0.0368(9) 0.0284(8) 0.0518(10) -0.0195(7) 0.0005(7) -0.0099(7)
N4 0.0189(9) 0.0207(9) 0.0148(9) -0.0011(7) -0.0012(7) -0.0057(8)
F5 0.0244(8) 0.1190(17) 0.0196(8) -0.0242(9) -0.0031(6) -0.0163(10)
N5 0.0159(9) 0.0147(9) 0.0126(8) -0.0028(7) -0.0019(7) -0.0054(7)
N6 0.0164(9) 0.0158(8) 0.0126(8) -0.0039(7) 0.0001(7) -0.0047(7)
F6 0.0364(9) 0.0549(11) 0.0461(10) 0.0170(8) -0.0053(8) -0.0262(8)
F7 0.0178(7) 0.0310(8) 0.0321(8) -0.0075(6) -0.0009(6) -0.0028(6)
N7 0.0144(8) 0.0133(8) 0.0146(8) -0.0031(7) -0.0026(7) -0.0056(7)
F8 0.0168(7) 0.0774(13) 0.0420(9) -0.0383(9) -0.0024(7) 0.0016(8)
N8 0.0227(10) 0.0151(9) 0.0204(9) -0.0006(7) -0.0070(8) -0.0064(8)
C1 0.0096(9) 0.0135(9) 0.0132(9) -0.0020(7) -0.0008(7) -0.0017(7)
C2 0.0181(10) 0.0097(9) 0.0214(11) 0.0003(8) -0.0014(8) -0.0030(8)
C3 0.0183(10) 0.0107(9) 0.0227(11) -0.0018(8) -0.0025(8) -0.0051(8)
C4 0.0102(10) 0.0157(10) 0.0161(10) -0.0032(8) -0.0017(8) -0.0024(8)
C5 0.0207(11) 0.0173(10) 0.0165(10) -0.0043(8) 0.0012(8) -0.0045(9)
C6 0.0246(12) 0.0259(12) 0.0156(10) -0.0098(9) 0.0025(9) -0.0074(9)
C7 0.0239(12) 0.0274(12) 0.0134(10) -0.0038(9) -0.0009(9) -0.0073(10)
C8 0.0167(10) 0.0178(10) 0.0154(10) -0.0039(8) -0.0014(8) -0.0083(8)
C9 0.0243(12) 0.0177(11) 0.0241(11) -0.0049(9) -0.0021(9) -0.0070(9)
C10 0.0395(15) 0.0332(14) 0.0240(12) -0.0152(10) -0.0016(11) -0.0154(11)
C11 0.0407(15) 0.0355(14) 0.0194(11) -0.0055(10) -0.0077(10) -0.0180(12)
C12 0.0301(13) 0.0266(12) 0.0236(11) 0.0010(10) -0.0105(10) -0.0120(10)
C13 0.0184(11) 0.0173(11) 0.0209(11) -0.0041(8) -0.0048(8) -0.0066(8)
C14 0.0138(10) 0.0154(10) 0.0131(9) -0.0028(8) -0.0019(8) -0.0058(8)
C15 0.0194(11) 0.0220(11) 0.0116(9) -0.0018(8) -0.0014(8) -0.0076(9)
C16 0.0180(10) 0.0246(11) 0.0111(9) -0.0046(8) 0.0014(8) -0.0076(9)
C17 0.0133(10) 0.0141(10) 0.0168(10) -0.0028(8) -0.0040(8) -0.0047(8)
C18 0.0198(11) 0.0168(10) 0.0189(10) -0.0061(8) -0.0015(8) -0.0045(8)
C19 0.0236(11) 0.0155(10) 0.0278(12) -0.0072(9) -0.0052(9) -0.0017(9)
C20 0.0238(12) 0.0140(10) 0.0280(12) 0.0004(9) -0.0095(9) -0.0059(9)
C21 0.0143(10) 0.0145(10) 0.0219(11) -0.0043(8) 0.0019(8) -0.0030(8)
C22 0.0214(11) 0.0212(11) 0.0317(13) -0.0108(10) 0.0027(10) -0.0061(9)
C23 0.0277(14) 0.0208(12) 0.0633(19) -0.0165(13) 0.0031(13) -0.0046(10)
C24 0.0208(13) 0.0194(13) 0.068(2) 0.0049(13) 0.0012(13) 0.0003(10)
C25 0.0206(12) 0.0334(14) 0.0349(14) 0.0098(11) -0.0013(10) -0.0022(11)
C26 0.0189(11) 0.0262(12) 0.0225(11) -0.0013(9) -0.0005(9) -0.0029(9)
F9 0.0314(9) 0.0464(10) 0.0774(13) -0.0316(9) -0.0151(9) -0.0129(8)
F10 0.0250(8) 0.0200(7) 0.0696(12) -0.0008(7) -0.0156(8) -0.0013(6)
F11 0.0367(8) 0.0253(7) 0.0308(8) -0.0106(6) -0.0063(6) -0.0116(6)
F12 0.0308(8) 0.0365(9) 0.0350(8) 0.0049(7) -0.0097(7) -0.0004(7)
F13 0.0245(8) 0.0430(9) 0.0318(8) 0.0018(7) 0.0071(6) -0.0045(7)
F14 0.0251(8) 0.0659(12) 0.0337(8) -0.0286(8) 0.0078(6) -0.0117(8)

loop_
_atom_site_label
_atom_site_type_symbol
_atom_site_thermal_displace_type
_atom_site_fract_x
_atom_site_fract_y
_atom_site_fract_z
_atom_site_occupancy
_atom_site_U_iso_or_equiv
_atom_site_calc_flag
_atom_site_refinement_flags
Pd1 Pd Uani 0.56220(2) 0.64770(2) 0.69404(2) 1.000 0.0113(1) d .
P1 P Uani 1.03618(8) 0.41189(6) 0.82591(4) 1.000 0.0208(2) d .
P2 P Uani 1.15484(7) 0.74482(5) 0.52179(4) 1.000 0.0192(2) d .
F1 F Uani 0.5413(2) 1.04148(11) 0.79698(9) 1.000 0.0296(5) d .
F2 F Uani 0.2670(2) 0.88508(13) 0.95905(10) 1.000 0.0372(5) d .
N1 N Uani 0.6295(2) 0.84371(14) 0.57404(11) 1.000 0.0142(5) d .
N2 N Uani 0.6437(2) 0.87763(14) 0.69646(11) 1.000 0.0140(5) d .
N3 N Uani 0.6521(2) 0.66316(14) 0.55874(11) 1.000 0.0136(5) d .
F3 F Uani 1.09108(19) 0.40858(13) 0.91642(9) 1.000 0.0294(5) d .
F4 F Uani 0.9638(2) 0.29753(13) 0.86843(11) 1.000 0.0376(5) d .
N4 N Uani 0.6753(2) 0.81138(16) 0.43339(12) 1.000 0.0185(5) d .
F5 F Uani 0.9791(2) 0.41324(19) 0.73677(10) 1.000 0.0523(7) d .
N5 N Uani 0.4331(2) 0.54769(15) 0.86573(11) 1.000 0.0141(5) d .
N6 N Uani 0.3186(2) 0.72212(15) 0.86079(11) 1.000 0.0149(5) d .
F6 F Uani 1.1083(2) 0.52474(15) 0.78567(11) 1.000 0.0479(6) d .
F7 F Uani 0.84316(17) 0.48264(12) 0.85674(9) 1.000 0.0277(4) d .
N7 N Uani 0.5633(2) 0.47473(14) 0.74399(11) 1.000 0.0135(5) d .
F8 F Uani 1.22782(19) 0.34063(16) 0.79568(11) 1.000 0.0431(6) d .
N8 N Uani 0.5231(3) 0.35349(15) 0.88391(12) 1.000 0.0189(5) d .
C1 C Uani 0.6067(3) 0.80137(17) 0.66051(13) 1.000 0.0125(5) d .
C2 C Uani 0.6772(3) 0.94792(17) 0.55499(14) 1.000 0.0173(6) d .
C3 C Uani 0.6843(3) 0.97002(17) 0.63128(14) 1.000 0.0173(6) d .
C4 C Uani 0.6521(3) 0.77041(17) 0.51716(13) 1.000 0.0141(6) d .
C5 C Uani 0.6839(3) 0.58909(19) 0.50659(14) 1.000 0.0186(6) d .
C6 C Uani 0.7148(3) 0.6222(2) 0.41737(14) 1.000 0.0215(7) d .
C7 C Uani 0.7070(3) 0.7348(2) 0.38355(14) 1.000 0.0216(7) d .
C8 C Uani 0.6800(3) 0.85599(18) 0.78292(13) 1.000 0.0159(6) d .
C9 C Uani 0.6317(3) 0.93906(19) 0.83147(15) 1.000 0.0217(7) d .
C10 C Uani 0.6735(4) 0.9206(2) 0.91315(16) 1.000 0.0297(8) d .
C11 C Uani 0.7640(4) 0.8161(2) 0.94824(16) 1.000 0.0296(8) d .
C12 C Uani 0.8152(3) 0.7316(2) 0.90063(15) 1.000 0.0258(7) d .
C13 C Uani 0.7761(3) 0.75180(18) 0.81758(14) 1.000 0.0181(6) d .
C14 C Uani 0.4295(3) 0.65057(17) 0.81317(13) 1.000 0.0137(6) d .
C15 C Uani 0.3287(3) 0.55375(19) 0.94623(13) 1.000 0.0175(6) d .
C16 C Uani 0.2580(3) 0.66254(19) 0.94371(13) 1.000 0.0177(6) d .
C17 C Uani 0.5113(3) 0.45180(17) 0.83062(14) 1.000 0.0142(6) d .
C18 C Uani 0.6354(3) 0.38429(18) 0.70811(14) 1.000 0.0182(6) d .
C19 C Uani 0.6501(3) 0.27684(19) 0.75770(15) 1.000 0.0220(6) d .
C20 C Uani 0.5937(3) 0.26550(18) 0.84602(15) 1.000 0.0216(7) d .
C21 C Uani 0.2439(3) 0.83705(18) 0.82899(14) 1.000 0.0176(6) d .
C22 C Uani 0.2145(3) 0.9167(2) 0.87989(16) 1.000 0.0246(7) d .
C23 C Uani 0.1341(4) 1.0261(2) 0.8531(2) 1.000 0.0376(9) d .
C24 C Uani 0.0827(4) 1.0578(2) 0.7723(2) 1.000 0.0407(9) d .
C25 C Uani 0.1094(3) 0.9803(2) 0.72041(18) 1.000 0.0337(8) d .
C26 C Uani 0.1880(3) 0.8691(2) 0.74896(15) 1.000 0.0239(7) d .
F9 F Uani 1.0658(2) 0.66753(15) 0.48532(13) 1.000 0.0465(6) d .
F10 F Uani 1.2704(2) 0.63531(12) 0.57256(12) 1.000 0.0390(5) d .
F11 F Uani 1.2487(2) 0.82163(12) 0.55658(9) 1.000 0.0290(4) d .
F12 F Uani 1.0429(2) 0.85455(13) 0.46941(10) 1.000 0.0367(5) d .
F13 F Uani 1.00171(19) 0.74681(14) 0.60379(10) 1.000 0.0370(5) d .
F14 F Uani 1.3102(2) 0.74437(15) 0.43843(10) 1.000 0.0398(5) d .
H2 H Uiso 0.70022 0.99416 0.49906 1.000 0.0210 c RU
H3 H Uiso 0.71170 1.03600 0.63989 1.000 0.0210 c RU
H5 H Uiso 0.68520 0.51198 0.53186 1.000 0.0220 c RU
H6 H Uiso 0.74037 0.56920 0.38071 1.000 0.0260 c RU
H7 H Uiso 0.72491 0.75954 0.32213 1.000 0.0260 c RU
H10 H Uiso 0.64040 0.97922 0.94505 1.000 0.0360 c RU
H11 H Uiso 0.79136 0.80197 1.00514 1.000 0.0360 c RU
H12 H Uiso 0.87731 0.65964 0.92509 1.000 0.0310 c RU
H13 H Uiso 0.81483 0.69458 0.78434 1.000 0.0220 c RU
H15 H Uiso 0.31098 0.49291 0.99366 1.000 0.0210 c RU
H16 H Uiso 0.18062 0.69395 0.98967 1.000 0.0210 c RU
H18 H Uiso 0.67732 0.39461 0.64724 1.000 0.0220 c RU
H19 H Uiso 0.69730 0.21295 0.73184 1.000 0.0260 c RU
H20 H Uiso 0.60555 0.19211 0.88140 1.000 0.0260 c RU
H23 H Uiso 0.11408 1.07909 0.88934 1.000 0.0450 c RU
H24 H Uiso 0.02850 1.13373 0.75226 1.000 0.0490 c RU
H25 H Uiso 0.07388 1.00319 0.66486 1.000 0.0410 c RU
H26 H Uiso 0.20330 0.81530 0.71388 1.000 0.0290 c RU

loop_
_atom_type_symbol
_atom_type_description
_atom_type_scat_dispersion_real
_atom_type_scat_dispersion_imag
_atom_type_scat_source
C C 0.0033 0.0016 ' International Tables Vol C Tables 4.2.6.8 and 6.1.1.4'
H H 0.0000 0.0000 ' International Tables Vol C Tables 4.2.6.8 and 6.1.1.4'
F F 0.0171 0.0103 ' International Tables Vol C Tables 4.2.6.8 and 6.1.1.4'
N N 0.0061 0.0033 ' International Tables Vol C Tables 4.2.6.8 and 6.1.1.4'
P P 0.1023 0.0942 ' International Tables Vol C Tables 4.2.6.8 and 6.1.1.4'
Pd Pd -0.9988 1.0072 ' International Tables Vol C Tables 4.2.6.8 and 6.1.1.4'

loop_
_geom_angle_atom_site_label_1
_geom_angle_atom_site_label_2
_geom_angle_atom_site_label_3
_geom_angle
_geom_angle_publ_flag
N3 Pd1 N7 105.87(7) yes
N3 Pd1 C1 78.28(8) yes
N3 Pd1 C14 167.87(8) yes
N7 Pd1 C1 167.37(8) yes
N7 Pd1 C14 78.78(8) yes
C1 Pd1 C14 99.62(9) yes
F5 P1 F8 90.05(10) yes
F6 P1 F7 90.50(9) yes
F6 P1 F8 89.92(10) yes
F7 P1 F8 179.56(10) yes
F3 P1 F4 89.25(9) yes
F3 P1 F5 178.80(10) yes
F3 P1 F6 89.70(9) yes
F3 P1 F7 89.67(8) yes
F3 P1 F8 90.24(9) yes
F4 P1 F5 89.59(10) yes
F4 P1 F6 178.94(10) yes
F4 P1 F7 89.41(9) yes
F4 P1 F8 90.17(10) yes
F5 P1 F6 91.47(10) yes
F5 P1 F7 90.03(9) yes
F13 P2 F14 179.32(10) yes
F12 P2 F14 89.18(9) yes
F10 P2 F11 89.53(8) yes
F10 P2 F12 178.77(10) yes
F9 P2 F10 90.11(9) yes
F9 P2 F11 178.52(10) yes
F9 P2 F12 90.08(9) yes
F9 P2 F13 90.89(10) yes
F9 P2 F14 89.62(10) yes
F12 P2 F13 90.36(9) yes
F11 P2 F12 90.25(9) yes
F10 P2 F13 90.85(9) yes
F10 P2 F14 89.61(9) yes
F11 P2 F13 90.55(9) yes
F11 P2 F14 88.95(9) yes
C1 N1 C2 111.31(17) yes
C2 N1 C4 127.49(18) yes
C1 N1 C4 118.49(17) yes
C1 N2 C3 109.75(17) yes
C1 N2 C8 124.40(18) yes
C3 N2 C8 124.13(18) yes
Pd1 N3 C4 112.68(13) yes
Pd1 N3 C5 131.56(15) yes
C4 N3 C5 114.98(18) yes
C4 N4 C7 114.7(2) yes
C14 N5 C15 111.78(18) yes
C14 N5 C17 119.20(17) yes
C15 N5 C17 128.07(19) yes
C14 N6 C16 109.88(18) yes
C14 N6 C21 126.15(18) yes
C16 N6 C21 122.93(18) yes
C17 N7 C18 114.94(18) yes
Pd1 N7 C17 112.52(14) yes
Pd1 N7 C18 131.27(14) yes
C17 N8 C20 114.97(19) yes
Pd1 C1 N2 139.25(15) yes
Pd1 C1 N1 114.78(15) yes
N1 C1 N2 105.38(18) yes
N1 C2 C3 106.10(19) yes
N2 C3 C2 107.42(19) yes
N1 C4 N3 113.01(17) yes
N1 C4 N4 118.44(19) yes
N3 C4 N4 128.5(2) yes
N3 C5 C6 121.6(2) yes
C5 C6 C7 117.3(2) no
N4 C7 C6 122.9(2) yes
C9 C8 C13 118.7(2) no
N2 C8 C9 121.4(2) yes
N2 C8 C13 119.80(19) yes
F1 C9 C8 118.8(2) yes
C8 C9 C10 121.8(2) no
F1 C9 C10 119.4(2) yes
C9 C10 C11 119.2(2) no
C10 C11 C12 120.1(2) no
C11 C12 C13 120.2(2) no
C8 C13 C12 119.9(2) no
Pd1 C14 N5 114.10(15) yes
N5 C14 N6 104.74(17) yes
Pd1 C14 N6 140.83(16) yes
N5 C15 C16 105.97(19) yes
N6 C16 C15 107.60(19) yes
N7 C17 N8 128.5(2) yes
N5 C17 N8 117.98(19) yes
N5 C17 N7 113.51(18) yes
N7 C18 C19 121.4(2) yes
C18 C19 C20 117.6(2) no
N8 C20 C19 122.6(2) yes
N6 C21 C22 120.8(2) yes
C22 C21 C26 118.9(2) no
N6 C21 C26 120.2(2) yes
F2 C22 C23 118.9(2) yes
F2 C22 C21 119.0(2) yes
C21 C22 C23 122.1(2) no
C22 C23 C24 118.6(2) no
C23 C24 C25 120.6(2) no
C24 C25 C26 120.3(2) no
C21 C26 C25 119.5(2) no
N1 C2 H2 127.00 no
C3 C2 H2 127.00 no
N2 C3 H3 126.00 no
C2 C3 H3 126.00 no
N3 C5 H5 119.00 no
C6 C5 H5 119.00 no
C7 C6 H6 121.00 no
C5 C6 H6 121.00 no
N4 C7 H7 119.00 no
C6 C7 H7 119.00 no
C11 C10 H10 120.00 no
C9 C10 H10 120.00 no
C10 C11 H11 120.00 no
C12 C11 H11 120.00 no
C11 C12 H12 120.00 no
C13 C12 H12 120.00 no
C12 C13 H13 120.00 no
C8 C13 H13 120.00 no
C16 C15 H15 127.00 no
N5 C15 H15 127.00 no
N6 C16 H16 126.00 no
C15 C16 H16 126.00 no
N7 C18 H18 119.00 no
C19 C18 H18 119.00 no
C20 C19 H19 121.00 no
C18 C19 H19 121.00 no
N8 C20 H20 119.00 no
C19 C20 H20 119.00 no
C24 C23 H23 121.00 no
C22 C23 H23 121.00 no
C23 C24 H24 120.00 no
C25 C24 H24 120.00 no
C26 C25 H25 120.00 no
C24 C25 H25 120.00 no
C25 C26 H26 120.00 no
C21 C26 H26 120.00 no

loop_
_geom_bond_atom_site_label_1
_geom_bond_atom_site_label_2
_geom_bond_distance
_geom_bond_publ_flag
Pd1 N3 2.1130(17) yes
Pd1 N7 2.1162(18) yes
Pd1 C1 1.962(2) yes
Pd1 C14 1.977(2) yes
P1 F8 1.5962(19) yes
P1 F7 1.6040(16) yes
P1 F3 1.5939(16) yes
P1 F4 1.6087(18) yes
P1 F5 1.5874(17) yes
P1 F6 1.5867(19) yes
P2 F11 1.6022(17) yes
P2 F12 1.5946(17) yes
P2 F10 1.5951(17) yes
P2 F9 1.5978(19) yes
P2 F14 1.6063(17) yes
P2 F13 1.5820(17) yes
F1 C9 1.356(3) yes
F2 C22 1.360(3) yes
N1 C4 1.404(3) yes
N1 C1 1.351(3) yes
N1 C2 1.389(3) yes
N2 C3 1.407(3) yes
N2 C8 1.428(3) yes
N2 C1 1.344(3) yes
N3 C4 1.346(3) yes
N3 C5 1.343(3) yes
N4 C7 1.340(3) yes
N4 C4 1.309(3) yes
N5 C14 1.355(3) yes
N5 C15 1.383(3) yes
N5 C17 1.401(3) yes
N6 C16 1.404(3) yes
N6 C21 1.428(3) yes
N6 C14 1.348(3) yes
N7 C17 1.343(3) yes
N7 C18 1.343(3) yes
N8 C17 1.312(3) yes
N8 C20 1.334(3) yes
C2 C3 1.337(3) no
C5 C6 1.377(3) no
C6 C7 1.373(3) no
C8 C13 1.391(3) no
C8 C9 1.383(3) no
C9 C10 1.374(4) no
C10 C11 1.378(4) no
C11 C12 1.387(3) no
C12 C13 1.385(3) no
C15 C16 1.335(3) no
C18 C19 1.378(3) no
C19 C20 1.376(3) no
C21 C22 1.387(3) no
C21 C26 1.385(3) no
C22 C23 1.368(4) no
C23 C24 1.381(4) no
C24 C25 1.379(4) no
C25 C26 1.388(4) no
C2 H2 0.9500 no
C3 H3 0.9500 no
C5 H5 0.9500 no
C6 H6 0.9500 no
C7 H7 0.9500 no
C10 H10 0.9500 no
C11 H11 0.9500 no
C12 H12 0.9500 no
C13 H13 0.9500 no
C15 H15 0.9500 no
C16 H16 0.9500 no
C18 H18 0.9500 no
C19 H19 0.9500 no
C20 H20 0.9500 no
C23 H23 0.9500 no
C24 H24 0.9500 no
C25 H25 0.9500 no
C26 H26 0.9500 no

loop_
_geom_hbond_atom_site_label_D
_geom_hbond_atom_site_label_H
_geom_hbond_atom_site_label_A
_geom_hbond_distance_DH
_geom_hbond_distance_HA
_geom_hbond_distance_DA
_geom_hbond_angle_DHA
_geom_hbond_site_symmetry_A
_geom_hbond_publ_flag
C2 H2 F11 0.9500 2.3600 3.116(3) 136.00 2_776 yes
C6 H6 F10 0.9500 2.5000 3.163(3) 127.00 2_766 yes
C7 H7 F8 0.9500 2.4400 3.149(3) 132.00 2_766 yes
C12 H12 F3 0.9500 2.5300 3.173(3) 125.00 2_767 yes
C15 H15 F7 0.9500 2.5000 3.132(2) 124.00 2_667 yes
C16 H16 F2 0.9500 2.5500 2.875(3) 100.00 . yes
C16 H16 F4 0.9500 2.3300 3.233(3) 158.00 2_667 yes
C18 H18 F14 0.9500 2.4400 3.068(3) 123.00 2_766 yes
C26 H26 F11 0.9500 2.4600 3.205(3) 135.00 1_455 yes

loop_
_geom_torsion_atom_site_label_1
_geom_torsion_atom_site_label_2
_geom_torsion_atom_site_label_3
_geom_torsion_atom_site_label_4
_geom_torsion
_geom_torsion_publ_flag
N7 Pd1 N3 C5 8.5(2) no
C1 Pd1 N3 C5 176.2(2) no
C1 Pd1 C14 N6 30.5(3) no
N3 Pd1 C1 N1 13.65(16) no
C14 Pd1 C1 N1 -154.19(17) no
N3 Pd1 C1 N2 -155.8(3) no
C14 Pd1 C1 N2 36.3(3) no
C1 Pd1 N3 C4 -14.65(16) no
N7 Pd1 C14 N6 -162.3(3) no
N3 Pd1 N7 C17 178.97(15) no
C14 Pd1 N7 C18 -178.8(2) no
C14 Pd1 N7 C17 -12.56(16) no
C1 Pd1 C14 N5 -157.50(17) no
N7 Pd1 N3 C4 177.64(15) no
N3 Pd1 N7 C18 12.8(2) no
N7 Pd1 C14 N5 9.76(16) no
C2 N1 C1 N2 -1.3(2) no
C2 N1 C1 Pd1 -174.21(15) no
C1 N1 C4 N4 -179.6(2) no
C4 N1 C1 Pd1 -11.5(3) no
C4 N1 C2 C3 -160.7(2) no
C4 N1 C1 N2 161.44(19) no
C2 N1 C4 N4 -20.0(3) no
C1 N1 C4 N3 -1.6(3) no
C2 N1 C4 N3 158.0(2) no
C1 N1 C2 C3 0.2(3) no
C8 N2 C1 N1 -163.60(19) no
C3 N2 C1 Pd1 172.0(2) no
C1 N2 C3 C2 -1.9(3) no
C8 N2 C1 Pd1 6.5(4) no
C1 N2 C8 C9 -147.4(2) no
C1 N2 C8 C13 36.9(3) no
C8 N2 C3 C2 163.7(2) no
C3 N2 C8 C13 -126.6(2) no
C3 N2 C1 N1 1.9(2) no
C3 N2 C8 C9 49.1(3) no
Pd1 N3 C5 C6 169.26(17) no
C5 N3 C4 N4 1.5(4) no
C5 N3 C4 N1 -176.22(19) no
C4 N3 C5 C6 0.3(3) no
Pd1 N3 C4 N4 -169.5(2) no
Pd1 N3 C4 N1 12.7(2) no
C7 N4 C4 N3 -1.7(4) no
C7 N4 C4 N1 176.0(2) no
C4 N4 C7 C6 -0.1(3) no
C17 N5 C14 Pd1 -6.2(3) no
C17 N5 C14 N6 168.64(19) no
C15 N5 C14 Pd1 -175.92(15) no
C15 N5 C14 N6 -1.1(2) no
C15 N5 C17 N8 -16.3(4) no
C15 N5 C17 N7 162.9(2) no
C14 N5 C15 C16 0.3(3) no
C14 N5 C17 N7 -5.0(3) no
C14 N5 C17 N8 175.8(2) no
C17 N5 C15 C16 -168.4(2) no
C21 N6 C14 Pd1 5.5(4) no
C21 N6 C14 N5 -167.00(19) no
C16 N6 C14 N5 1.5(2) no
C14 N6 C16 C15 -1.4(3) no
C16 N6 C21 C22 47.3(3) no
C16 N6 C14 Pd1 174.0(2) no
C14 N6 C21 C26 39.1(3) no
C21 N6 C16 C15 167.5(2) no
C16 N6 C21 C26 -128.1(2) no
C14 N6 C21 C22 -145.5(2) no
Pd1 N7 C17 N5 12.8(2) no
C18 N7 C17 N5 -178.65(19) no
Pd1 N7 C17 N8 -168.1(2) no
Pd1 N7 C18 C19 167.17(17) no
C17 N7 C18 C19 1.2(3) no
C18 N7 C17 N8 0.5(4) no
C20 N8 C17 N7 -1.2(4) no
C17 N8 C20 C19 0.0(4) no
C20 N8 C17 N5 178.0(2) no
N1 C2 C3 N2 1.0(3) no
N3 C5 C6 C7 -1.8(4) no
C5 C6 C7 N4 1.6(4) no
N2 C8 C9 C10 -176.9(2) no
C13 C8 C9 F1 178.6(2) no
C13 C8 C9 C10 -1.1(4) no
N2 C8 C9 F1 2.9(3) no
N2 C8 C13 C12 178.4(2) no
C9 C8 C13 C12 2.6(4) no
F1 C9 C10 C11 179.4(3) no
C8 C9 C10 C11 -0.9(4) no
C9 C10 C11 C12 1.3(4) no
C10 C11 C12 C13 0.2(4) no
C11 C12 C13 C8 -2.2(4) no
N5 C15 C16 N6 0.7(3) no
N7 C18 C19 C20 -2.2(4) no
C18 C19 C20 N8 1.5(4) no
N6 C21 C22 F2 3.6(3) no
N6 C21 C22 C23 -176.3(2) no
C26 C21 C22 F2 179.1(2) no
C26 C21 C22 C23 -0.8(4) no
N6 C21 C26 C25 177.5(2) no
C22 C21 C26 C25 2.0(4) no
F2 C22 C23 C24 179.4(3) no
C21 C22 C23 C24 -0.7(4) no
C22 C23 C24 C25 1.0(5) no
C23 C24 C25 C26 0.2(4) no
C24 C25 C26 C21 -1.7(4) no
